data_7016061
loop_
_publ_author_name
'Swartz Ii, Douglas L.'
'Staples, Richard J.'
'Odom, Aaron L.'

_publ_section_title
;
 Synthesis and hydroamination catalysis with 3-aryl substituted
 pyrrolyl and dipyrrolylmethane titanium(iv) complexes.
;
_journal_issue 30
_journal_name_full 'Dalton transactions (Cambridge, England : 2003)'
_journal_page_first 7762
_journal_page_last 7768
_journal_paper_doi 10.1039/c1dt10127g
_journal_volume 40
_journal_year 2011
_chemical_formula_moiety 'C33 H35 F12 N5 Ti, C7 H8'
_chemical_formula_sum 'C40 H43 F12 N5 Ti'
_chemical_formula_weight 869.69
_space_group_IT_number 60
_symmetry_cell_setting orthorhombic
_symmetry_Int_Tables_number 60
_symmetry_space_group_name_Hall '-P 2n 2ab'
_symmetry_space_group_name_H-M 'P b c n'
_atom_sites_solution_hydrogens geom
_atom_sites_solution_primary direct
_atom_sites_solution_secondary difmap
_audit_creation_method SHELXL-97
_cell_angle_alpha 90.00
_cell_angle_beta 90.00
_cell_angle_gamma 90.00
_cell_formula_units_Z 8
_cell_length_a 18.861(4)
_cell_length_b 23.944(6)
_cell_length_c 18.076(4)
_cell_measurement_reflns_used 6888
_cell_measurement_temperature 173(2)
_cell_measurement_theta_max 26.17
_cell_measurement_theta_min 2.16
_cell_volume 8163(3)
_computing_cell_refinement 'SMART (BRUKER, V5.625, 2001)'
_computing_data_collection 'ASTRO (BRUKER, V5.007, 1997)'
_computing_data_reduction 'SAINT (BRUKER, V7.56A, 2008)'
_computing_molecular_graphics 'SHELXTL (Sheldrick, Acta Cryst. A64 2008, 112-122)'
_computing_publication_material 'SHELXTL (Sheldrick, Acta Cryst. A64 2008, 112-122)'
_computing_structure_refinement 'SHELXL (Sheldrick, Acta Cryst. A64 2008, 112-122)'
_computing_structure_solution 'SHELXS (Sheldrick, Acta Cryst. A64 2008, 112-122)'
_diffrn_ambient_temperature 173(2)
_diffrn_detector_area_resol_mean 836.6
_diffrn_measured_fraction_theta_full 1.000
_diffrn_measured_fraction_theta_max 1.000
_diffrn_measurement_device_type 'CCD area detector'
_diffrn_measurement_method \w
_diffrn_radiation_monochromator graphite
_diffrn_radiation_probe x-ray
_diffrn_radiation_type MoK\a
_diffrn_radiation_wavelength 0.71073
_diffrn_reflns_av_R_equivalents 0.1455
_diffrn_reflns_av_sigmaI/netI 0.0930
_diffrn_reflns_limit_h_max 22
_diffrn_reflns_limit_h_min -22
_diffrn_reflns_limit_k_max 28
_diffrn_reflns_limit_k_min -28
_diffrn_reflns_limit_l_max 21
_diffrn_reflns_limit_l_min -21
_diffrn_reflns_number 52492
_diffrn_reflns_theta_full 25.00
_diffrn_reflns_theta_max 25.00
_diffrn_reflns_theta_min 1.78
_diffrn_source 'fine-focus sealed tube'
_exptl_absorpt_coefficient_mu 0.300
_exptl_absorpt_correction_T_max 1.000000
_exptl_absorpt_correction_T_min 0.759214
_exptl_absorpt_correction_type multi-scan
_exptl_absorpt_process_details SADABS
_exptl_crystal_colour orange
_exptl_crystal_density_diffrn 1.415
_exptl_crystal_density_method 'not measured'
_exptl_crystal_description plate
_exptl_crystal_F_000 3584
_exptl_crystal_size_max 0.12
_exptl_crystal_size_mid 0.12
_exptl_crystal_size_min 0.05
_refine_diff_density_max 0.604
_refine_diff_density_min -0.559
_refine_diff_density_rms 0.084
_refine_ls_extinction_method none
_refine_ls_goodness_of_fit_ref 1.012
_refine_ls_hydrogen_treatment constr
_refine_ls_matrix_type full
_refine_ls_number_parameters 581
_refine_ls_number_reflns 7198
_refine_ls_number_restraints 25
_refine_ls_restrained_S_all 1.011
_refine_ls_R_factor_all 0.1911
_refine_ls_R_factor_gt 0.0922
_refine_ls_shift/su_max 0.001
_refine_ls_shift/su_mean 0.000
_refine_ls_structure_factor_coef Fsqd
_refine_ls_weighting_details 'calc w=1/[\s^2^(Fo^2^)+(0.1226P)^2^+34.9044P] where P=(Fo^2^+2Fc^2^)/3'
_refine_ls_weighting_scheme calc
_refine_ls_wR_factor_gt 0.2256
_refine_ls_wR_factor_ref 0.3095
_reflns_number_gt 3373
_reflns_number_total 7198
_reflns_threshold_expression >2sigma(I)
_cod_data_source_file c1dt10127g.txt
_cod_data_source_block 00108
_cod_depositor_comments
;
The following automatic conversions were performed:

'_exptl_absorpt_correction_type' value 'Multi-scan' changed to
'multi-scan' according to
/home/saulius/struct/CIF-dictionaries/cif_core.dic dictionary named
'cif_core.dic' version 2.4.1 from 2010-06-29.

Automatic conversion script
Id: cif_fix_values 1715 2011-07-08 13:25:40Z adriana 
;
_cod_original_sg_symbol_Hall '-P 2n 2ab '
_cod_database_code 7016061

loop_
_symmetry_equiv_pos_as_xyz
'x, y, z'
'-x+1/2, -y+1/2, z+1/2'
'-x, y, -z+1/2'
'x+1/2, -y+1/2, -z'
'-x, -y, -z'
'x-1/2, y-1/2, -z-1/2'
'x, -y, z-1/2'
'-x-1/2, y-1/2, z'

loop_
_atom_site_label
_atom_site_type_symbol
_atom_site_fract_x
_atom_site_fract_y
_atom_site_fract_z
_atom_site_U_iso_or_equiv
_atom_site_adp_type
_atom_site_occupancy
_atom_site_symmetry_multiplicity
_atom_site_calc_flag
_atom_site_refinement_flags
_atom_site_disorder_assembly
_atom_site_disorder_group
Ti Ti 0.24858(7) 0.20976(5) 0.93772(7) 0.0483(4) Uani 1 1 d . . .
N1A N 0.3308(12) 0.2619(9) 0.9176(12) 0.076(3) Uani 0.359(7) 1 d PD A 2
N1 N 0.3036(6) 0.2774(5) 0.9604(7) 0.076(3) Uani 0.641(7) 1 d PD A 1
N2 N 0.2739(6) 0.1849(5) 0.8463(6) 0.053(3) Uani 0.641(7) 1 d PD A 1
N2A N 0.2352(11) 0.1818(12) 0.8381(13) 0.053(3) Uani 0.359(7) 1 d PD A 2
N3 N 0.1617(5) 0.2653(3) 0.9127(6) 0.108(3) Uani 1 1 d . A .
H3 H 0.1333 0.2420 0.8842 0.130 Uiso 1 1 calc R . .
N4 N 0.1717(3) 0.1618(3) 0.9880(3) 0.0516(16) Uani 1 1 d . A .
N5 N 0.3150(3) 0.1600(2) 1.0001(3) 0.0472(15) Uani 1 1 d . A .
C1 C 0.2347(3) 0.1476(3) 1.1086(3) 0.0432(17) Uani 1 1 d . A .
C2 C 0.2283(4) 0.1099(4) 1.1772(4) 0.058(2) Uani 1 1 d . . .
H2A H 0.2281 0.0706 1.1618 0.088 Uiso 1 1 calc R . .
H2B H 0.1840 0.1183 1.2033 0.088 Uiso 1 1 calc R . .
H2C H 0.2685 0.1166 1.2103 0.088 Uiso 1 1 calc R . .
C3 C 0.2334(4) 0.2083(4) 1.1349(5) 0.071(3) Uani 1 1 d . . .
H3A H 0.2747 0.2154 1.1663 0.107 Uiso 1 1 calc R . .
H3B H 0.1899 0.2151 1.1631 0.107 Uiso 1 1 calc R . .
H3C H 0.2347 0.2332 1.0919 0.107 Uiso 1 1 calc R . .
C11A C 0.376(2) 0.2811(15) 0.9765(17) 0.133(7) Uani 0.359(7) 1 d PD A 2
H11A H 0.4162 0.3014 0.9557 0.199 Uiso 0.359(7) 1 calc PR A 2
H11B H 0.3930 0.2490 1.0050 0.199 Uiso 0.359(7) 1 calc PR A 2
H11C H 0.3487 0.3060 1.0091 0.199 Uiso 0.359(7) 1 calc PR A 2
C11 C 0.2872(10) 0.3242(6) 1.0079(10) 0.133(7) Uani 0.641(7) 1 d PD A 1
H11D H 0.3138 0.3206 1.0543 0.199 Uiso 0.641(7) 1 calc PR A 1
H11E H 0.2363 0.3245 1.0185 0.199 Uiso 0.641(7) 1 calc PR A 1
H11F H 0.3006 0.3590 0.9831 0.199 Uiso 0.641(7) 1 calc PR A 1
C12A C 0.3404(16) 0.2962(14) 0.8531(14) 0.117(6) Uani 0.359(7) 1 d PD A 2
H12A H 0.3876 0.3134 0.8544 0.176 Uiso 0.359(7) 1 calc PR A 2
H12B H 0.3042 0.3256 0.8523 0.176 Uiso 0.359(7) 1 calc PR A 2
H12C H 0.3360 0.2732 0.8085 0.176 Uiso 0.359(7) 1 calc PR A 2
C12 C 0.3749(9) 0.2823(9) 0.9329(12) 0.117(6) Uani 0.641(7) 1 d PD A 1
H12D H 0.3828 0.3203 0.9146 0.176 Uiso 0.641(7) 1 calc PR A 1
H12E H 0.3820 0.2556 0.8925 0.176 Uiso 0.641(7) 1 calc PR A 1
H12F H 0.4084 0.2742 0.9729 0.176 Uiso 0.641(7) 1 calc PR A 1
C21 C 0.3181(10) 0.2077(7) 0.7875(8) 0.120(6) Uani 0.641(7) 1 d PD A 1
H21A H 0.3620 0.1859 0.7838 0.179 Uiso 0.641(7) 1 calc PR A 1
H21B H 0.3297 0.2467 0.7987 0.179 Uiso 0.641(7) 1 calc PR A 1
H21C H 0.2925 0.2058 0.7404 0.179 Uiso 0.641(7) 1 calc PR A 1
C21A C 0.1901(16) 0.1964(13) 0.7761(13) 0.120(6) Uani 0.359(7) 1 d PD A 2
H21D H 0.2195 0.2031 0.7322 0.179 Uiso 0.359(7) 1 calc PR A 2
H21E H 0.1633 0.2303 0.7879 0.179 Uiso 0.359(7) 1 calc PR A 2
H21F H 0.1571 0.1657 0.7662 0.179 Uiso 0.359(7) 1 calc PR A 2
C22 C 0.2502(15) 0.1305(8) 0.8206(14) 0.097(11) Uani 0.641(7) 1 d PD A 1
H22A H 0.2311 0.1339 0.7704 0.146 Uiso 0.641(7) 1 calc PR A 1
H22B H 0.2131 0.1164 0.8538 0.146 Uiso 0.641(7) 1 calc PR A 1
H22C H 0.2903 0.1045 0.8205 0.146 Uiso 0.641(7) 1 calc PR A 1
C22A C 0.262(3) 0.1285(15) 0.831(3) 0.086(18) Uani 0.359(7) 1 d PD A 2
H22D H 0.2232 0.1019 0.8259 0.130 Uiso 0.359(7) 1 calc PR A 2
H22E H 0.2899 0.1192 0.8755 0.130 Uiso 0.359(7) 1 calc PR A 2
H22F H 0.2929 0.1266 0.7875 0.130 Uiso 0.359(7) 1 calc PR A 2
C31 C 0.1735(8) 0.3104(6) 0.8613(10) 0.175(7) Uani 1 1 d . . .
H31A H 0.1279 0.3264 0.8464 0.263 Uiso 1 1 calc R A .
H31B H 0.1983 0.2962 0.8175 0.263 Uiso 1 1 calc R . .
H31C H 0.2025 0.3393 0.8850 0.263 Uiso 1 1 calc R . .
C32 C 0.1105(7) 0.2855(6) 0.9656(9) 0.163(7) Uani 1 1 d . . .
H32A H 0.1318 0.3153 0.9954 0.244 Uiso 1 1 calc R A .
H32B H 0.0960 0.2547 0.9980 0.244 Uiso 1 1 calc R . .
H32C H 0.0690 0.3001 0.9394 0.244 Uiso 1 1 calc R . .
C41 C 0.1719(3) 0.1381(3) 1.0583(4) 0.0422(16) Uani 1 1 d . . .
C42 C 0.1112(4) 0.1080(3) 1.0687(4) 0.0434(17) Uani 1 1 d . A .
H42 H 0.0984 0.0883 1.1122 0.052 Uiso 1 1 calc R . .
C43 C 0.0702(3) 0.1118(3) 1.0019(4) 0.0389(16) Uani 1 1 d . . .
C43' C -0.1519(4) 0.0207(4) 1.0874(4) 0.056(2) Uani 1 1 d . . .
C44 C 0.1094(4) 0.1449(3) 0.9555(4) 0.055(2) Uani 1 1 d . A .
H44 H 0.0952 0.1550 0.9069 0.065 Uiso 1 1 calc R . .
C45' C -0.1050(4) 0.0424(4) 0.8177(4) 0.059(2) Uani 1 1 d . . .
C51 C 0.3026(3) 0.1361(3) 1.0686(4) 0.0429(17) Uani 1 1 d . . .
C52 C 0.3600(4) 0.1052(3) 1.0898(4) 0.0435(17) Uani 1 1 d . A .
H52 H 0.3646 0.0852 1.1350 0.052 Uiso 1 1 calc R . .
C53 C 0.4117(3) 0.1082(3) 1.0325(4) 0.0429(17) Uani 1 1 d . . .
C53' C 0.6374(4) 0.0636(4) 0.9027(4) 0.057(2) Uani 1 1 d . . .
C54 C 0.3813(4) 0.1428(3) 0.9788(4) 0.054(2) Uani 1 1 d . A .
H54 H 0.4036 0.1530 0.9337 0.065 Uiso 1 1 calc R . .
C55' C 0.6044(4) 0.0113(4) 1.1671(4) 0.060(2) Uani 1 1 d . . .
C431 C 0.0015(3) 0.0853(3) 0.9858(3) 0.0390(15) Uani 1 1 d . A .
C432 C -0.0418(4) 0.0650(3) 1.0419(4) 0.0430(17) Uani 1 1 d . . .
H432 H -0.0270 0.0683 1.0919 0.052 Uiso 1 1 calc R A .
C433 C -0.1069(4) 0.0396(3) 1.0257(4) 0.0441(17) Uani 1 1 d . A .
C434 C -0.1284(4) 0.0336(3) 0.9534(4) 0.0465(18) Uani 1 1 d . . .
H434 H -0.1724 0.0162 0.9422 0.056 Uiso 1 1 calc R A .
C435 C -0.0855(4) 0.0529(3) 0.8974(4) 0.0458(17) Uani 1 1 d . A .
C436 C -0.0209(4) 0.0780(3) 0.9123(4) 0.0444(17) Uani 1 1 d . . .
H436 H 0.0084 0.0903 0.8727 0.053 Uiso 1 1 calc R A .
C531 C 0.4828(3) 0.0837(3) 1.0320(4) 0.0429(17) Uani 1 1 d . A .
C532 C 0.5255(4) 0.0837(3) 0.9693(4) 0.0441(17) Uani 1 1 d . . .
H532 H 0.5079 0.0995 0.9247 0.053 Uiso 1 1 calc R A .
C533 C 0.5934(4) 0.0610(3) 0.9705(4) 0.0446(17) Uani 1 1 d . A .
C534 C 0.6202(4) 0.0372(3) 1.0345(4) 0.0488(18) Uani 1 1 d . . .
H534 H 0.6664 0.0213 1.0353 0.059 Uiso 1 1 calc R A .
C535 C 0.5787(4) 0.0370(3) 1.0967(4) 0.0467(17) Uani 1 1 d . A .
C536 C 0.5106(4) 0.0591(3) 1.0961(4) 0.0462(17) Uani 1 1 d . . .
H536 H 0.4825 0.0576 1.1397 0.055 Uiso 1 1 calc R A .
F431 F -0.1846(4) 0.0622(2) 1.1208(4) 0.125(3) Uani 1 1 d . . .
F432 F -0.2044(3) -0.0140(2) 1.0655(3) 0.0867(16) Uani 1 1 d . . .
F433 F -0.1187(3) -0.0087(3) 1.1379(3) 0.0962(19) Uani 1 1 d . . .
F451 F -0.0749(4) -0.0058(2) 0.7912(3) 0.0996(19) Uani 1 1 d . . .
F452 F -0.0820(3) 0.0818(2) 0.7724(2) 0.0850(17) Uani 1 1 d . . .
F453 F -0.1727(3) 0.0355(3) 0.8070(3) 0.0940(18) Uani 1 1 d . . .
F531 F 0.6549(5) 0.1128(3) 0.8838(4) 0.161(4) Uani 1 1 d . . .
F532 F 0.6953(3) 0.0352(3) 0.9052(3) 0.135(3) Uani 1 1 d . . .
F533 F 0.6058(4) 0.0432(4) 0.8451(3) 0.149(3) Uani 1 1 d . . .
F551 F 0.6717(3) 0.0028(3) 1.1702(3) 0.132(3) Uani 1 1 d . . .
F552 F 0.5747(4) -0.0367(3) 1.1824(3) 0.116(2) Uani 1 1 d . . .
F553 F 0.5894(4) 0.0421(3) 1.2265(3) 0.117(2) Uani 1 1 d . . .
C1S C 0.5000 0.2980(6) 0.7500 0.080(4) Uani 1 2 d S . .
C2S C 0.5266(5) 0.2683(5) 0.8112(6) 0.085(3) Uani 1 1 d . . .
H2S H 0.5447 0.2880 0.8527 0.103 Uiso 1 1 calc R . .
C3S C 0.5266(8) 0.2148(6) 0.8112(11) 0.153(7) Uani 1 1 d . . .
H3S H 0.5449 0.1954 0.8529 0.183 Uiso 1 1 calc R . .
C5S C 0.5000 0.1836(9) 0.7500 0.195(14) Uani 1 2 d S . .
H5S H 0.5000 0.1439 0.7500 0.234 Uiso 1 2 calc SR . .
C6S C 0.5000 0.3591(8) 0.7500 0.172(10) Uani 1 2 d S . .
H6S1 H 0.4614 0.3728 0.7814 0.258 Uiso 0.50 1 calc PR . .
H6S2 H 0.4932 0.3728 0.6994 0.258 Uiso 0.50 1 calc PR . .
H6S3 H 0.5454 0.3728 0.7692 0.258 Uiso 0.50 1 calc PR . .
C21S C -0.0309(11) 0.2485(5) 0.7950(12) 0.080(7) Uani 0.50 1 d PG . .
C22S C -0.0104(14) 0.2087(5) 0.7432(16) 0.114(13) Uani 0.50 1 d PG . .
H22G H -0.0245 0.1705 0.7488 0.137 Uiso 0.50 1 d PR . .
C23S C 0.0302(12) 0.2244(6) 0.6825(13) 0.116(12) Uani 0.50 1 d PG . .
H23A H 0.0447 0.1969 0.6470 0.139 Uiso 0.50 1 d PR . .
C24S C 0.0502(9) 0.2799(7) 0.6735(9) 0.083(6) Uani 0.50 1 d PG . .
H24A H 0.0781 0.2907 0.6316 0.099 Uiso 0.50 1 d PR . .
C25S C 0.0296(13) 0.3196(5) 0.7253(10) 0.114(14) Uani 0.50 1 d PG . .
H25A H 0.0433 0.3580 0.7190 0.137 Uiso 0.50 1 d PR . .
C26S C -0.0109(12) 0.3039(5) 0.7861(9) 0.074(7) Uani 0.50 1 d PG . .
H26A H -0.0252 0.3314 0.8218 0.089 Uiso 0.50 1 d PR . .
C27S C -0.0671(12) 0.2313(11) 0.8622(14) 0.106(8) Uani 0.50 1 d P . .
H27D H -0.0768 0.2637 0.8920 0.159 Uiso 0.50 1 d PR . .
H27A H -0.1109 0.2129 0.8503 0.159 Uiso 0.50 1 d PR . .
H27B H -0.0371 0.2062 0.8891 0.159 Uiso 0.50 1 d PR . .

loop_
_atom_site_aniso_label
_atom_site_aniso_U_11
_atom_site_aniso_U_22
_atom_site_aniso_U_33
_atom_site_aniso_U_23
_atom_site_aniso_U_13
_atom_site_aniso_U_12
Ti 0.0485(8) 0.0475(7) 0.0489(8) 0.0115(6) 0.0049(7) -0.0009(6)
N1A 0.056(8) 0.075(8) 0.098(10) 0.004(7) 0.000(6) -0.002(6)
N1 0.056(8) 0.075(8) 0.098(10) 0.004(7) 0.000(6) -0.002(6)
N2 0.049(7) 0.059(5) 0.051(5) 0.018(4) 0.002(7) 0.001(8)
N2A 0.049(7) 0.059(5) 0.051(5) 0.018(4) 0.002(7) 0.001(8)
N3 0.112(7) 0.050(5) 0.163(9) 0.021(5) 0.036(7) -0.011(5)
N4 0.040(3) 0.072(4) 0.043(3) 0.020(3) -0.005(3) -0.004(3)
N5 0.040(3) 0.061(4) 0.041(3) 0.008(3) -0.002(3) 0.002(3)
C1 0.041(4) 0.060(5) 0.029(3) -0.005(3) 0.000(3) -0.005(3)
C2 0.046(4) 0.100(6) 0.028(4) 0.010(4) 0.000(3) -0.003(4)
C3 0.060(6) 0.091(7) 0.063(5) -0.029(5) 0.007(4) -0.004(5)
C11A 0.20(2) 0.069(11) 0.126(14) -0.021(10) -0.036(14) -0.056(11)
C11 0.20(2) 0.069(11) 0.126(14) -0.021(10) -0.036(14) -0.056(11)
C12A 0.085(12) 0.135(15) 0.131(15) 0.043(14) 0.046(11) -0.010(11)
C12 0.085(12) 0.135(15) 0.131(15) 0.043(14) 0.046(11) -0.010(11)
C21 0.173(17) 0.125(13) 0.061(8) 0.022(9) 0.018(10) -0.030(12)
C21A 0.173(17) 0.125(13) 0.061(8) 0.022(9) 0.018(10) -0.030(12)
C22 0.12(2) 0.10(2) 0.072(17) -0.004(14) 0.042(15) -0.038(16)
C22A 0.12(3) 0.08(3) 0.06(2) -0.026(18) -0.06(3) 0.01(2)
C31 0.145(13) 0.109(11) 0.27(2) 0.061(13) -0.044(14) -0.002(10)
C32 0.105(10) 0.134(12) 0.250(19) -0.105(12) 0.004(11) 0.029(9)
C41 0.039(4) 0.050(4) 0.037(4) 0.000(3) 0.004(3) 0.002(3)
C42 0.045(4) 0.047(4) 0.038(4) 0.003(3) 0.008(3) -0.007(3)
C43 0.035(4) 0.045(4) 0.036(4) 0.001(3) -0.003(3) -0.001(3)
C43' 0.042(4) 0.077(6) 0.049(4) 0.008(4) 0.001(4) -0.002(4)
C44 0.042(4) 0.074(5) 0.047(4) 0.017(4) -0.013(4) -0.003(4)
C45' 0.056(5) 0.079(6) 0.042(4) 0.015(4) -0.006(4) -0.011(5)
C51 0.035(4) 0.061(5) 0.032(3) 0.000(3) -0.003(3) -0.007(3)
C52 0.044(4) 0.057(4) 0.030(3) -0.001(3) -0.001(3) -0.001(3)
C53 0.033(4) 0.056(4) 0.040(4) -0.002(3) -0.006(3) -0.001(3)
C53' 0.050(5) 0.078(6) 0.044(4) -0.003(4) 0.002(4) 0.001(4)
C54 0.040(4) 0.080(6) 0.043(4) 0.009(4) 0.004(4) 0.003(4)
C55' 0.050(5) 0.079(6) 0.050(5) 0.000(4) -0.005(4) 0.009(4)
C431 0.035(4) 0.043(4) 0.039(4) 0.004(3) 0.004(3) 0.007(3)
C432 0.043(4) 0.051(4) 0.035(4) 0.001(3) 0.002(3) 0.002(3)
C433 0.042(4) 0.050(4) 0.040(4) 0.008(3) 0.005(3) 0.000(3)
C434 0.036(4) 0.058(5) 0.046(4) 0.009(3) -0.005(3) 0.000(3)
C435 0.047(4) 0.053(4) 0.037(4) 0.006(3) -0.004(3) -0.008(4)
C436 0.048(4) 0.050(4) 0.035(4) 0.008(3) 0.000(3) -0.004(3)
C531 0.036(4) 0.053(4) 0.040(4) -0.005(3) -0.003(3) -0.003(3)
C532 0.044(4) 0.047(4) 0.042(4) 0.001(3) 0.000(3) 0.002(3)
C533 0.046(4) 0.047(4) 0.041(4) -0.011(3) 0.003(3) -0.003(3)
C534 0.048(4) 0.051(4) 0.047(4) -0.007(4) -0.001(4) 0.004(4)
C535 0.045(4) 0.054(4) 0.042(4) 0.003(3) -0.012(3) 0.000(4)
C536 0.041(4) 0.057(4) 0.041(4) -0.002(3) -0.005(3) 0.002(3)
F431 0.160(6) 0.080(4) 0.137(5) -0.010(4) 0.114(5) 0.007(4)
F432 0.066(3) 0.121(4) 0.073(3) 0.022(3) 0.012(3) -0.027(3)
F433 0.065(3) 0.160(5) 0.064(3) 0.051(3) 0.007(3) -0.004(3)
F451 0.150(5) 0.096(4) 0.053(3) -0.012(3) -0.009(3) 0.019(4)
F452 0.112(4) 0.096(4) 0.047(3) 0.023(3) -0.014(3) -0.043(3)
F453 0.063(3) 0.156(5) 0.063(3) 0.010(3) -0.020(3) -0.035(3)
F531 0.243(9) 0.090(5) 0.150(6) 0.002(4) 0.148(7) -0.019(5)
F532 0.091(4) 0.220(8) 0.096(4) 0.042(5) 0.047(4) 0.079(5)
F533 0.115(5) 0.273(10) 0.058(4) -0.056(5) 0.024(4) -0.053(6)
F551 0.063(4) 0.242(8) 0.089(4) 0.071(5) -0.006(3) 0.043(4)
F552 0.156(6) 0.103(5) 0.088(4) 0.040(4) -0.050(4) -0.036(4)
F553 0.168(6) 0.134(5) 0.048(3) -0.016(3) -0.037(3) 0.066(5)
C1S 0.066(9) 0.082(10) 0.092(10) 0.000 0.013(8) 0.000
C2S 0.054(6) 0.108(9) 0.095(8) 0.028(7) 0.006(5) 0.003(6)
C3S 0.120(12) 0.089(11) 0.25(2) 0.033(11) -0.032(12) -0.008(9)
C5S 0.14(2) 0.072(15) 0.37(4) 0.000 -0.07(2) 0.000
C6S 0.28(3) 0.107(16) 0.124(16) 0.000 -0.093(18) 0.000
C21S 0.121(18) 0.040(14) 0.081(15) 0.002(12) 0.027(13) 0.056(14)
C22S 0.13(2) 0.053(10) 0.16(2) 0.04(2) 0.10(2) 0.04(2)
C23S 0.14(3) 0.037(16) 0.16(4) 0.003(16) 0.01(2) -0.057(16)
C24S 0.102(17) 0.057(14) 0.089(16) -0.002(12) 0.001(13) -0.001(12)
C25S 0.21(4) 0.072(15) 0.060(15) 0.002(12) -0.016(16) -0.068(19)
C26S 0.108(18) 0.030(9) 0.084(16) 0.012(10) -0.016(16) 0.008(12)
C27S 0.076(15) 0.108(19) 0.13(2) -0.015(16) 0.034(14) 0.028(14)

loop_
_atom_type_symbol
_atom_type_description
_atom_type_scat_dispersion_real
_atom_type_scat_dispersion_imag
_atom_type_scat_source
C C 0.0033 0.0016 'International Tables Vol C Tables 4.2.6.8 and 6.1.1.4'
H H 0.0000 0.0000 'International Tables Vol C Tables 4.2.6.8 and 6.1.1.4'
N N 0.0061 0.0033 'International Tables Vol C Tables 4.2.6.8 and 6.1.1.4'
F F 0.0171 0.0103 'International Tables Vol C Tables 4.2.6.8 and 6.1.1.4'
Ti Ti 0.2776 0.4457 'International Tables Vol C Tables 4.2.6.8 and 6.1.1.4'

loop_
_geom_angle_atom_site_label_1
_geom_angle_atom_site_label_2
_geom_angle_atom_site_label_3
_geom_angle
_geom_angle_site_symmetry_1
_geom_angle_site_symmetry_3
_geom_angle_publ_flag
N2 Ti N2A 22.7(5) . . ?
N2 Ti N1 108.7(5) . . ?
N2A Ti N1 123.1(8) . . ?
N2 Ti N1A 80.6(8) . . ?
N2A Ti N1A 98.4(9) . . ?
N1 Ti N1A 29.0(7) . . ?
N2 Ti N4 113.7(4) . . ?
N2A Ti N4 97.2(7) . . ?
N1 Ti N4 137.6(4) . . ?
N1A Ti N4 164.2(6) . . ?
N2 Ti N5 98.6(4) . . ?
N2A Ti N5 112.8(7) . . ?
N1 Ti N5 92.4(4) . . ?
N1A Ti N5 89.4(6) . . ?
N4 Ti N5 82.2(2) . . ?
N2 Ti N3 102.1(5) . . ?
N2A Ti N3 85.4(7) . . ?
N1 Ti N3 86.3(4) . . ?
N1A Ti N3 99.4(7) . . ?
N4 Ti N3 84.4(3) . . ?
N5 Ti N3 158.6(3) . . ?
C11A N1A C12A 110.1(17) . . ?
C11A N1A Ti 121(2) . . ?
C12A N1A Ti 126.5(16) . . ?
C12 N1 C11 110.0(12) . . ?
C12 N1 Ti 119.2(12) . . ?
C11 N1 Ti 130.5(10) . . ?
C22 N2 C21 106.2(12) . . ?
C22 N2 Ti 120.1(12) . . ?
C21 N2 Ti 133.6(10) . . ?
C22A N2A C21A 112(2) . . ?
C22A N2A Ti 110.8(19) . . ?
C21A N2A Ti 135(2) . . ?
C32 N3 C31 106.3(11) . . ?
C32 N3 Ti 125.1(9) . . ?
C31 N3 Ti 118.6(8) . . ?
C32 N3 H3 100.5 . . ?
C31 N3 H3 100.5 . . ?
Ti N3 H3 100.5 . . ?
C44 N4 C41 105.8(6) . . ?
C44 N4 Ti 125.3(5) . . ?
C41 N4 Ti 128.9(5) . . ?
C54 N5 C51 106.3(6) . . ?
C54 N5 Ti 125.0(5) . . ?
C51 N5 Ti 128.7(5) . . ?
C51 C1 C41 110.6(5) . . ?
C51 C1 C3 109.8(6) . . ?
C41 C1 C3 108.6(6) . . ?
C51 C1 C2 110.4(6) . . ?
C41 C1 C2 109.5(6) . . ?
C3 C1 C2 107.9(6) . . ?
C1 C2 H2A 109.5 . . ?
C1 C2 H2B 109.5 . . ?
H2A C2 H2B 109.5 . . ?
C1 C2 H2C 109.5 . . ?
H2A C2 H2C 109.5 . . ?
H2B C2 H2C 109.5 . . ?
C1 C3 H3A 109.5 . . ?
C1 C3 H3B 109.5 . . ?
H3A C3 H3B 109.5 . . ?
C1 C3 H3C 109.5 . . ?
H3A C3 H3C 109.5 . . ?
H3B C3 H3C 109.5 . . ?
N1A C11A H11A 109.5 . . ?
N1A C11A H11B 109.5 . . ?
H11A C11A H11B 109.5 . . ?
N1A C11A H11C 109.5 . . ?
H11A C11A H11C 109.5 . . ?
H11B C11A H11C 109.5 . . ?
N1A C12A H12A 109.5 . . ?
N1A C12A H12B 109.5 . . ?
H12A C12A H12B 109.5 . . ?
N1A C12A H12C 109.5 . . ?
H12A C12A H12C 109.5 . . ?
H12B C12A H12C 109.5 . . ?
N2A C21A H21D 109.5 . . ?
N2A C21A H21E 109.5 . . ?
H21D C21A H21E 109.5 . . ?
N2A C21A H21F 109.5 . . ?
H21D C21A H21F 109.5 . . ?
H21E C21A H21F 109.5 . . ?
N2A C22A H22D 109.5 . . ?
N2A C22A H22E 109.5 . . ?
H22D C22A H22E 109.5 . . ?
N2A C22A H22F 109.5 . . ?
H22D C22A H22F 109.5 . . ?
H22E C22A H22F 109.5 . . ?
N3 C31 H31A 109.5 . . ?
N3 C31 H31B 109.5 . . ?
H31A C31 H31B 109.5 . . ?
N3 C31 H31C 109.5 . . ?
H31A C31 H31C 109.5 . . ?
H31B C31 H31C 109.5 . . ?
N3 C32 H32A 109.5 . . ?
N3 C32 H32B 109.5 . . ?
H32A C32 H32B 109.5 . . ?
N3 C32 H32C 109.5 . . ?
H32A C32 H32C 109.5 . . ?
H32B C32 H32C 109.5 . . ?
C42 C41 N4 109.8(6) . . ?
C42 C41 C1 130.9(6) . . ?
N4 C41 C1 119.3(6) . . ?
C41 C42 C43 107.6(6) . . ?
C41 C42 H42 126.2 . . ?
C43 C42 H42 126.2 . . ?
C44 C43 C42 105.0(6) . . ?
C44 C43 C431 127.1(6) . . ?
C42 C43 C431 127.8(6) . . ?
F433 C43' F431 108.0(7) . . ?
F433 C43' F432 102.9(7) . . ?
F431 C43' F432 104.7(7) . . ?
F433 C43' C433 114.7(6) . . ?
F431 C43' C433 112.7(7) . . ?
F432 C43' C433 113.0(7) . . ?
C43 C44 N4 111.7(6) . . ?
C43 C44 H44 124.1 . . ?
N4 C44 H44 124.1 . . ?
F453 C45' F452 108.6(7) . . ?
F453 C45' F451 104.2(7) . . ?
F452 C45' F451 104.3(7) . . ?
F453 C45' C435 113.7(7) . . ?
F452 C45' C435 113.3(7) . . ?
F451 C45' C435 111.9(6) . . ?
C52 C51 N5 110.0(6) . . ?
C52 C51 C1 129.9(6) . . ?
N5 C51 C1 120.1(6) . . ?
C51 C52 C53 108.1(6) . . ?
C51 C52 H52 125.9 . . ?
C53 C52 H52 125.9 . . ?
C54 C53 C52 104.7(6) . . ?
C54 C53 C531 127.4(6) . . ?
C52 C53 C531 127.8(6) . . ?
F531 C53' F532 106.2(8) . . ?
F531 C53' F533 104.7(8) . . ?
F532 C53' F533 102.7(8) . . ?
F531 C53' C533 114.0(7) . . ?
F532 C53' C533 115.0(7) . . ?
F533 C53' C533 113.1(7) . . ?
N5 C54 C53 110.9(6) . . ?
N5 C54 H54 124.6 . . ?
C53 C54 H54 124.6 . . ?
F551 C55' F552 106.0(8) . . ?
F551 C55' F553 105.3(7) . . ?
F552 C55' F553 103.0(7) . . ?
F551 C55' C535 114.9(7) . . ?
F552 C55' C535 113.7(7) . . ?
F553 C55' C535 112.9(7) . . ?
C432 C431 C436 118.1(6) . . ?
C432 C431 C43 121.6(6) . . ?
C436 C431 C43 120.3(6) . . ?
C431 C432 C433 121.0(6) . . ?
C431 C432 H432 119.5 . . ?
C433 C432 H432 119.5 . . ?
C434 C433 C432 120.1(6) . . ?
C434 C433 C43' 121.1(7) . . ?
C432 C433 C43' 118.8(6) . . ?
C435 C434 C433 119.4(7) . . ?
C435 C434 H434 120.3 . . ?
C433 C434 H434 120.3 . . ?
C434 C435 C436 121.3(6) . . ?
C434 C435 C45' 120.3(6) . . ?
C436 C435 C45' 118.2(6) . . ?
C435 C436 C431 120.1(6) . . ?
C435 C436 H436 119.9 . . ?
C431 C436 H436 119.9 . . ?
C532 C531 C536 117.2(6) . . ?
C532 C531 C53 122.5(6) . . ?
C536 C531 C53 120.3(6) . . ?
C531 C532 C533 121.4(6) . . ?
C531 C532 H532 119.3 . . ?
C533 C532 H532 119.3 . . ?
C534 C533 C532 120.7(6) . . ?
C534 C533 C53' 120.3(7) . . ?
C532 C533 C53' 119.0(7) . . ?
C535 C534 C533 118.5(7) . . ?
C535 C534 H534 120.7 . . ?
C533 C534 H534 120.7 . . ?
C534 C535 C536 121.4(6) . . ?
C534 C535 C55' 121.0(7) . . ?
C536 C535 C55' 117.6(7) . . ?
C535 C536 C531 120.8(7) . . ?
C535 C536 H536 119.6 . . ?
C531 C536 H536 119.6 . . ?
C2S C1S C2S 119.3(15) . 3_656 ?
C2S C1S C6S 120.3(7) . . ?
C2S C1S C6S 120.3(7) 3_656 . ?
C3S C2S C1S 120.4(14) . . ?
C3S C2S H2S 119.8 . . ?
C1S C2S H2S 119.8 . . ?
C2S C3S C5S 121.6(17) . . ?
C2S C3S H3S 119.2 . . ?
C5S C3S H3S 119.2 . . ?
C3S C5S C3S 117(2) 3_656 . ?
C3S C5S H5S 121.6 3_656 . ?
C3S C5S H5S 121.6 . . ?
C1S C6S H6S1 109.5 . . ?
C1S C6S H6S2 109.5 . . ?
H6S1 C6S H6S2 109.5 . . ?
C1S C6S H6S3 109.5 . . ?
H6S1 C6S H6S3 109.5 . . ?
H6S2 C6S H6S3 109.5 . . ?
C23S C21S C24S 107(4) 3_556 3_556 ?
C23S C21S C22S 80(3) 3_556 . ?
C24S C21S C22S 171(3) 3_556 . ?
C23S C21S C26S 147(4) 3_556 . ?
C24S C21S C26S 56.7(15) 3_556 . ?
C22S C21S C26S 120.0 . . ?
C23S C21S C22S 73.8(18) 3_556 3_556 ?
C24S C21S C22S 168(4) 3_556 3_556 ?
C22S C21S C22S 19(3) . 3_556 ?
C26S C21S C22S 116.0(11) . 3_556 ?
C23S C21S C27S 45(3) 3_556 . ?
C24S C21S C27S 65(2) 3_556 . ?
C22S C21S C27S 120.1(15) . . ?
C26S C21S C27S 119.6(15) . . ?
C22S C21S C27S 118.6(16) 3_556 . ?
C23S C21S C25S 157(4) 3_556 3_556 ?
C24S C21S C25S 52.8(7) 3_556 3_556 ?
C22S C21S C25S 121.6(12) . 3_556 ?
C26S C21S C25S 15.8(18) . 3_556 ?
C22S C21S C25S 123(2) 3_556 3_556 ?
C27S C21S C25S 117.3(16) . 3_556 ?
C23S C21S C21S 117(3) 3_556 3_556 ?
C24S C21S C21S 131.8(15) 3_556 3_556 ?
C22S C21S C21S 44.8(4) . 3_556 ?
C26S C21S C21S 75.4(4) . 3_556 ?
C22S C21S C21S 44.0(10) 3_556 3_556 ?
C27S C21S C21S 162.5(13) . 3_556 ?
C25S C21S C21S 79.7(11) 3_556 3_556 ?
C22S C22S C23S 87(5) 3_556 . ?
C22S C22S C21S 83(4) 3_556 . ?
C23S C22S C21S 120.0 . . ?
C22S C22S C21S 78(4) 3_556 3_556 ?
C23S C22S C21S 29.1(11) . 3_556 ?
C21S C22S C21S 91.3(10) . 3_556 ?
C22S C22S C23S 74(6) 3_556 3_556 ?
C23S C22S C23S 143.8(12) . 3_556 ?
C21S C22S C23S 28.7(7) . 3_556 ?
C21S C22S C23S 115.0(16) 3_556 3_556 ?
C22S C22S H22G 100.4 3_556 . ?
C23S C22S H22G 119.7 . . ?
C21S C22S H22G 120.3 . . ?
C21S C22S H22G 148.1 3_556 . ?
C23S C22S H22G 94.5 3_556 . ?
C21S C23S C27S 107(3) 3_556 3_556 ?
C21S C23S C22S 77(3) 3_556 . ?
C27S C23S C22S 171(2) 3_556 . ?
C21S C23S C24S 44(3) 3_556 . ?
C27S C23S C24S 65.9(17) 3_556 . ?
C22S C23S C24S 120.0 . . ?
C21S C23S C22S 71(3) 3_556 3_556 ?
C27S C23S C22S 155(4) 3_556 3_556 ?
C22S C23S C22S 19(2) . 3_556 ?
C24S C23S C22S 115.3(9) . 3_556 ?
C21S C23S C26S 22(3) 3_556 3_556 ?
C27S C23S C26S 100.5(19) 3_556 3_556 ?
C22S C23S C26S 86.2(10) . 3_556 ?
C24S C23S C26S 35.0(10) . 3_556 ?
C22S C23S C26S 86.4(12) 3_556 3_556 ?
C21S C23S H23A 160.2 3_556 . ?
C27S C23S H23A 54.7 3_556 . ?
C22S C23S H23A 119.9 . . ?
C24S C23S H23A 120.1 . . ?
C22S C23S H23A 121.1 3_556 . ?
C26S C23S H23A 152.5 3_556 . ?
C21S C24S C26S 78(2) 3_556 3_556 ?
C21S C24S C27S 73.5(15) 3_556 3_556 ?
C26S C24S C27S 147.9(18) 3_556 3_556 ?
C21S C24S C25S 91.8(15) 3_556 . ?
C26S C24S C25S 23.2(15) 3_556 . ?
C27S C24S C25S 164.8(14) 3_556 . ?
C21S C24S C23S 29.0(16) 3_556 . ?
C26S C24S C23S 102.8(9) 3_556 . ?
C27S C24S C23S 46.1(13) 3_556 . ?
C25S C24S C23S 120.0 . . ?
C21S C24S H24A 147.5 3_556 . ?
C26S C24S H24A 134.2 3_556 . ?
C27S C24S H24A 74.2 3_556 . ?
C25S C24S H24A 120.1 . . ?
C23S C24S H24A 119.9 . . ?
C26S C25S C26S 76(4) 3_556 . ?
C26S C25S C24S 58(4) 3_556 . ?
C26S C25S C24S 120.0 . . ?
C26S C25S C25S 75(4) 3_556 3_556 ?
C26S C25S C25S 22.6(15) . 3_556 ?
C24S C25S C25S 129.7(10) . 3_556 ?
C26S C25S C21S 43(3) 3_556 3_556 ?
C26S C25S C21S 84.8(12) . 3_556 ?
C24S C25S C21S 35.4(12) . 3_556 ?
C25S C25S C21S 98.2(11) 3_556 3_556 ?
C26S C25S H25A 140.8 3_556 . ?
C26S C25S H25A 120.0 . . ?
C24S C25S H25A 120.0 . . ?
C25S C25S H25A 106.5 3_556 . ?
C21S C25S H25A 154.9 3_556 . ?
C25S C26S C24S 99(5) 3_556 3_556 ?
C25S C26S C26S 81(4) 3_556 3_556 ?
C24S C26S C26S 141(2) 3_556 3_556 ?
C25S C26S C25S 83(4) 3_556 . ?
C24S C26S C25S 163.6(15) 3_556 . ?
C26S C26S C25S 23.2(12) 3_556 . ?
C25S C26S C21S 121(4) 3_556 . ?
C24S C26S C21S 45.3(8) 3_556 . ?
C26S C26S C21S 101.1(4) 3_556 . ?
C25S C26S C21S 120.0 . . ?
C25S C26S C23S 129(4) 3_556 3_556 ?
C24S C26S C23S 42.2(6) 3_556 3_556 ?
C26S C26S C23S 108.8(12) 3_556 3_556 ?
C25S C26S C23S 125.2(10) . 3_556 ?
C21S C26S C23S 10.8(17) . 3_556 ?
C25S C26S H26A 66.8 3_556 . ?
C24S C26S H26A 75.2 3_556 . ?
C26S C26S H26A 136.5 3_556 . ?
C25S C26S H26A 119.9 . . ?
C21S C26S H26A 120.1 . . ?
C23S C26S H26A 114.0 3_556 . ?
C23S C27S C24S 68.1(16) 3_556 3_556 ?
C23S C27S C21S 27.6(14) 3_556 . ?
C24S C27S C21S 41.9(10) 3_556 . ?
C23S C27S H27D 131.7 3_556 . ?
C24S C27S H27D 67.9 3_556 . ?
C21S C27S H27D 109.3 . . ?
C23S C27S H27A 108.5 3_556 . ?
C24S C27S H27A 119.0 3_556 . ?
C21S C27S H27A 110.3 . . ?
H27D C27S H27A 109.5 . . ?
C23S C27S H27B 84.4 3_556 . ?
C24S C27S H27B 129.4 3_556 . ?
C21S C27S H27B 108.9 . . ?
H27D C27S H27B 109.5 . . ?
H27A C27S H27B 109.5 . . ?

loop_
_geom_bond_atom_site_label_1
_geom_bond_atom_site_label_2
_geom_bond_distance
_geom_bond_site_symmetry_2
_geom_bond_publ_flag
Ti N2 1.821(12) . ?
Ti N2A 1.94(3) . ?
Ti N1 1.967(11) . ?
Ti N1A 2.02(2) . ?
Ti N4 2.061(6) . ?
Ti N5 2.064(6) . ?
Ti N3 2.159(9) . ?
N1A C11A 1.436(15) . ?
N1A C12A 1.439(15) . ?
N1 C12 1.439(12) . ?
N1 C11 1.443(13) . ?
N2 C22 1.453(15) . ?
N2 C21 1.457(12) . ?
N2A C22A 1.38(4) . ?
N2A C21A 1.450(16) . ?
N3 C32 1.442(14) . ?
N3 C31 1.442(15) . ?
N3 H3 0.9300 . ?
N4 C44 1.374(9) . ?
N4 C41 1.393(8) . ?
N5 C54 1.373(9) . ?
N5 C51 1.383(8) . ?
C1 C51 1.498(9) . ?
C1 C41 1.511(9) . ?
C1 C3 1.527(11) . ?
C1 C2 1.539(9) . ?
C2 H2A 0.9800 . ?
C2 H2B 0.9800 . ?
C2 H2C 0.9800 . ?
C3 H3A 0.9800 . ?
C3 H3B 0.9800 . ?
C3 H3C 0.9800 . ?
C11A H11A 0.9800 . ?
C11A H11B 0.9800 . ?
C11A H11C 0.9800 . ?
C11 H11D 0.9800 . ?
C11 H11E 0.9800 . ?
C11 H11F 0.9800 . ?
C12A H12A 0.9800 . ?
C12A H12B 0.9800 . ?
C12A H12C 0.9800 . ?
C12 H12D 0.9800 . ?
C12 H12E 0.9800 . ?
C12 H12F 0.9800 . ?
C21 H21A 0.9800 . ?
C21 H21B 0.9800 . ?
C21 H21C 0.9800 . ?
C21A H21D 0.9800 . ?
C21A H21E 0.9800 . ?
C21A H21F 0.9800 . ?
C22 H22A 0.9800 . ?
C22 H22B 0.9800 . ?
C22 H22C 0.9800 . ?
C22A H22D 0.9800 . ?
C22A H22E 0.9800 . ?
C22A H22F 0.9800 . ?
C31 H31A 0.9800 . ?
C31 H31B 0.9800 . ?
C31 H31C 0.9800 . ?
C32 H32A 0.9800 . ?
C32 H32B 0.9800 . ?
C32 H32C 0.9800 . ?
C41 C42 1.364(9) . ?
C42 C43 1.437(9) . ?
C42 H42 0.9500 . ?
C43 C44 1.371(9) . ?
C43 C431 1.473(9) . ?
C43' F433 1.313(9) . ?
C43' F431 1.316(9) . ?
C43' F432 1.352(9) . ?
C43' C433 1.471(10) . ?
C44 H44 0.9500 . ?
C45' F453 1.304(9) . ?
C45' F452 1.322(8) . ?
C45' F451 1.374(10) . ?
C45' C435 1.506(10) . ?
C51 C52 1.365(9) . ?
C52 C53 1.424(9) . ?
C52 H52 0.9500 . ?
C53 C54 1.399(10) . ?
C53 C531 1.463(9) . ?
C53' F531 1.271(10) . ?
C53' F532 1.288(9) . ?
C53' F533 1.294(9) . ?
C53' C533 1.482(10) . ?
C54 H54 0.9500 . ?
C55' F551 1.287(9) . ?
C55' F552 1.309(9) . ?
C55' F553 1.332(9) . ?
C55' C535 1.494(10) . ?
C431 C432 1.389(9) . ?
C431 C436 1.405(9) . ?
C432 C433 1.400(9) . ?
C432 H432 0.9500 . ?
C433 C434 1.377(9) . ?
C434 C435 1.376(9) . ?
C434 H434 0.9500 . ?
C435 C436 1.386(9) . ?
C436 H436 0.9500 . ?
C531 C532 1.390(9) . ?
C531 C536 1.402(9) . ?
C532 C533 1.391(9) . ?
C532 H532 0.9500 . ?
C533 C534 1.386(10) . ?
C534 C535 1.369(10) . ?
C534 H534 0.9500 . ?
C535 C536 1.391(9) . ?
C536 H536 0.9500 . ?
C1S C2S 1.407(11) . ?
C1S C2S 1.407(11) 3_656 ?
C1S C6S 1.46(2) . ?
C2S C3S 1.281(16) . ?
C2S H2S 0.9500 . ?
C3S C5S 1.425(17) . ?
C3S H3S 0.9500 . ?
C5S C3S 1.425(17) 3_656 ?
C5S H5S 0.9500 . ?
C6S H6S1 0.9800 . ?
C6S H6S2 0.9800 . ?
C6S H6S3 0.9800 . ?
C21S C23S 0.70(3) 3_556 ?
C21S C24S 1.01(2) 3_556 ?
C21S C22S 1.3900 . ?
C21S C26S 1.3900 . ?
C21S C22S 1.41(3) 3_556 ?
C21S C27S 1.45(3) . ?
C21S C25S 1.744(8) 3_556 ?
C21S C21S 2.00(3) 3_556 ?
C22S C22S 0.46(6) 3_556 ?
C22S C23S 1.3900 . ?
C22S C21S 1.41(3) 3_556 ?
C22S C23S 1.44(4) 3_556 ?
C22S H22G 0.9590 . ?
C23S C21S 0.70(2) 3_556 ?
C23S C27S 1.08(3) 3_556 ?
C23S C24S 1.3900 . ?
C23S C22S 1.44(5) 3_556 ?
C23S C26S 2.019(12) 3_556 ?
C23S H23A 0.9594 . ?
C24S C21S 1.01(3) 3_556 ?
C24S C26S 1.19(3) 3_556 ?
C24S C27S 1.37(3) 3_556 ?
C24S C25S 1.3900 . ?
C24S H24A 0.9591 . ?
C25S C26S 0.55(3) 3_556 ?
C25S C26S 1.3900 . ?
C25S C25S 1.43(4) 3_556 ?
C25S C21S 1.744(14) 3_556 ?
C25S H25A 0.9599 . ?
C26S C25S 0.55(4) 3_556 ?
C26S C24S 1.19(3) 3_556 ?
C26S C26S 1.37(3) 3_556 ?
C26S C23S 2.019(13) 3_556 ?
C26S H26A 0.9609 . ?
C27S C23S 1.08(3) 3_556 ?
C27S C24S 1.37(3) 3_556 ?
C27S H27D 0.9599 . ?
C27S H27A 0.9601 . ?
C27S H27B 0.9600 . ?

loop_
_geom_torsion_atom_site_label_1
_geom_torsion_atom_site_label_2
_geom_torsion_atom_site_label_3
_geom_torsion_atom_site_label_4
_geom_torsion
_geom_torsion_site_symmetry_1
_geom_torsion_site_symmetry_2
_geom_torsion_site_symmetry_3
_geom_torsion_site_symmetry_4
_geom_torsion_publ_flag
N2 Ti N1A C11A -147(3) . . . . ?
N2A Ti N1A C11A -161(3) . . . . ?
N1 Ti N1A C11A 48(3) . . . . ?
N4 Ti N1A C11A 9(5) . . . . ?
N5 Ti N1A C11A -48(3) . . . . ?
N3 Ti N1A C11A 112(3) . . . . ?
N2 Ti N1A C12A 52(3) . . . . ?
N2A Ti N1A C12A 38(3) . . . . ?
N1 Ti N1A C12A -113(3) . . . . ?
N4 Ti N1A C12A -151(2) . . . . ?
N5 Ti N1A C12A 151(3) . . . . ?
N3 Ti N1A C12A -49(3) . . . . ?
N2 Ti N1 C12 -33.7(15) . . . . ?
N2A Ti N1 C12 -53.2(16) . . . . ?
N1A Ti N1 C12 -18.2(16) . . . . ?
N4 Ti N1 C12 147.2(12) . . . . ?
N5 Ti N1 C12 66.1(14) . . . . ?
N3 Ti N1 C12 -135.3(14) . . . . ?
N2 Ti N1 C11 152.9(14) . . . . ?
N2A Ti N1 C11 133.4(16) . . . . ?
N1A Ti N1 C11 168(2) . . . . ?
N4 Ti N1 C11 -26.1(17) . . . . ?
N5 Ti N1 C11 -107.2(15) . . . . ?
N3 Ti N1 C11 51.4(15) . . . . ?
N2A Ti N2 C22 -57(3) . . . . ?
N1 Ti N2 C22 169.8(17) . . . . ?
N1A Ti N2 C22 162.3(18) . . . . ?
N4 Ti N2 C22 -10.9(18) . . . . ?
N5 Ti N2 C22 74.3(17) . . . . ?
N3 Ti N2 C22 -100.0(17) . . . . ?
N2A Ti N2 C21 126(3) . . . . ?
N1 Ti N2 C21 -7.8(16) . . . . ?
N1A Ti N2 C21 -15.3(16) . . . . ?
N4 Ti N2 C21 171.5(14) . . . . ?
N5 Ti N2 C21 -103.3(15) . . . . ?
N3 Ti N2 C21 82.4(15) . . . . ?
N2 Ti N2A C22A 65(3) . . . . ?
N1 Ti N2A C22A 120(3) . . . . ?
N1A Ti N2A C22A 104(3) . . . . ?
N4 Ti N2A C22A -74(3) . . . . ?
N5 Ti N2A C22A 11(3) . . . . ?
N3 Ti N2A C22A -157(3) . . . . ?
N2 Ti N2A C21A -134(5) . . . . ?
N1 Ti N2A C21A -79(3) . . . . ?
N1A Ti N2A C21A -95(3) . . . . ?
N4 Ti N2A C21A 88(3) . . . . ?
N5 Ti N2A C21A 172(3) . . . . ?
N3 Ti N2A C21A 4(3) . . . . ?
N2 Ti N3 C32 163.4(9) . . . . ?
N2A Ti N3 C32 148.0(12) . . . . ?
N1 Ti N3 C32 -88.3(10) . . . . ?
N1A Ti N3 C32 -114.3(11) . . . . ?
N4 Ti N3 C32 50.2(9) . . . . ?
N5 Ti N3 C32 -1.2(15) . . . . ?
N2 Ti N3 C31 -55.8(11) . . . . ?
N2A Ti N3 C31 -71.2(13) . . . . ?
N1 Ti N3 C31 52.5(11) . . . . ?
N1A Ti N3 C31 26.5(13) . . . . ?
N4 Ti N3 C31 -169.0(11) . . . . ?
N5 Ti N3 C31 139.6(10) . . . . ?
N2 Ti N4 C44 -48.9(8) . . . . ?
N2A Ti N4 C44 -32.7(9) . . . . ?
N1 Ti N4 C44 130.2(8) . . . . ?
N1A Ti N4 C44 157(3) . . . . ?
N5 Ti N4 C44 -144.8(7) . . . . ?
N3 Ti N4 C44 51.9(7) . . . . ?
N2 Ti N4 C41 128.4(7) . . . . ?
N2A Ti N4 C41 144.6(9) . . . . ?
N1 Ti N4 C41 -52.5(9) . . . . ?
N1A Ti N4 C41 -26(3) . . . . ?
N5 Ti N4 C41 32.4(6) . . . . ?
N3 Ti N4 C41 -130.8(7) . . . . ?
N2 Ti N5 C54 33.3(7) . . . . ?
N2A Ti N5 C54 51.6(10) . . . . ?
N1 Ti N5 C54 -76.0(7) . . . . ?
N1A Ti N5 C54 -47.1(9) . . . . ?
N4 Ti N5 C54 146.3(6) . . . . ?
N3 Ti N5 C54 -162.0(8) . . . . ?
N2 Ti N5 C51 -144.6(7) . . . . ?
N2A Ti N5 C51 -126.2(9) . . . . ?
N1 Ti N5 C51 106.2(7) . . . . ?
N1A Ti N5 C51 135.0(9) . . . . ?
N4 Ti N5 C51 -31.6(6) . . . . ?
N3 Ti N5 C51 20.1(11) . . . . ?
C44 N4 C41 C42 -0.5(8) . . . . ?
Ti N4 C41 C42 -178.2(5) . . . . ?
C44 N4 C41 C1 178.8(6) . . . . ?
Ti N4 C41 C1 1.1(10) . . . . ?
C51 C1 C41 C42 130.2(8) . . . . ?
C3 C1 C41 C42 -109.2(9) . . . . ?
C2 C1 C41 C42 8.3(10) . . . . ?
C51 C1 C41 N4 -48.9(9) . . . . ?
C3 C1 C41 N4 71.6(8) . . . . ?
C2 C1 C41 N4 -170.8(6) . . . . ?
N4 C41 C42 C43 0.8(8) . . . . ?
C1 C41 C42 C43 -178.4(7) . . . . ?
C41 C42 C43 C44 -0.7(8) . . . . ?
C41 C42 C43 C431 178.5(6) . . . . ?
C42 C43 C44 N4 0.4(9) . . . . ?
C431 C43 C44 N4 -178.8(6) . . . . ?
C41 N4 C44 C43 0.0(9) . . . . ?
Ti N4 C44 C43 177.8(5) . . . . ?
C54 N5 C51 C52 0.6(8) . . . . ?
Ti N5 C51 C52 178.7(5) . . . . ?
C54 N5 C51 C1 178.7(6) . . . . ?
Ti N5 C51 C1 -3.1(9) . . . . ?
C41 C1 C51 C52 -132.2(8) . . . . ?
C3 C1 C51 C52 108.0(9) . . . . ?
C2 C1 C51 C52 -10.8(10) . . . . ?
C41 C1 C51 N5 50.1(9) . . . . ?
C3 C1 C51 N5 -69.7(8) . . . . ?
C2 C1 C51 N5 171.4(6) . . . . ?
N5 C51 C52 C53 -0.9(8) . . . . ?
C1 C51 C52 C53 -178.9(7) . . . . ?
C51 C52 C53 C54 0.9(8) . . . . ?
C51 C52 C53 C531 177.1(7) . . . . ?
C51 N5 C54 C53 0.0(8) . . . . ?
Ti N5 C54 C53 -178.2(5) . . . . ?
C52 C53 C54 N5 -0.6(8) . . . . ?
C531 C53 C54 N5 -176.8(6) . . . . ?
C44 C43 C431 C432 -163.0(7) . . . . ?
C42 C43 C431 C432 17.9(11) . . . . ?
C44 C43 C431 C436 19.5(11) . . . . ?
C42 C43 C431 C436 -159.6(7) . . . . ?
C436 C431 C432 C433 -2.1(10) . . . . ?
C43 C431 C432 C433 -179.7(6) . . . . ?
C431 C432 C433 C434 1.2(11) . . . . ?
C431 C432 C433 C43' -177.8(7) . . . . ?
F433 C43' C433 C434 132.8(8) . . . . ?
F431 C43' C433 C434 -103.1(9) . . . . ?
F432 C43' C433 C434 15.4(10) . . . . ?
F433 C43' C433 C432 -48.2(10) . . . . ?
F431 C43' C433 C432 75.9(9) . . . . ?
F432 C43' C433 C432 -165.6(6) . . . . ?
C432 C433 C434 C435 -0.4(11) . . . . ?
C43' C433 C434 C435 178.6(7) . . . . ?
C433 C434 C435 C436 0.5(11) . . . . ?
C433 C434 C435 C45' 174.9(7) . . . . ?
F453 C45' C435 C434 25.7(11) . . . . ?
F452 C45' C435 C434 150.3(7) . . . . ?
F451 C45' C435 C434 -92.1(9) . . . . ?
F453 C45' C435 C436 -159.7(7) . . . . ?
F452 C45' C435 C436 -35.1(10) . . . . ?
F451 C45' C435 C436 82.5(9) . . . . ?
C434 C435 C436 C431 -1.4(11) . . . . ?
C45' C435 C436 C431 -175.9(7) . . . . ?
C432 C431 C436 C435 2.2(10) . . . . ?
C43 C431 C436 C435 179.8(6) . . . . ?
C54 C53 C531 C532 -12.6(11) . . . . ?
C52 C53 C531 C532 172.1(7) . . . . ?
C54 C53 C531 C536 167.3(7) . . . . ?
C52 C53 C531 C536 -8.1(11) . . . . ?
C536 C531 C532 C533 -1.0(10) . . . . ?
C53 C531 C532 C533 178.9(6) . . . . ?
C531 C532 C533 C534 0.6(11) . . . . ?
C531 C532 C533 C53' -178.2(7) . . . . ?
F531 C53' C533 C534 -112.8(9) . . . . ?
F532 C53' C533 C534 10.2(12) . . . . ?
F533 C53' C533 C534 127.8(9) . . . . ?
F531 C53' C533 C532 66.0(10) . . . . ?
F532 C53' C533 C532 -170.9(8) . . . . ?
F533 C53' C533 C532 -53.4(11) . . . . ?
C532 C533 C534 C535 -0.7(11) . . . . ?
C53' C533 C534 C535 178.2(7) . . . . ?
C533 C534 C535 C536 1.1(11) . . . . ?
C533 C534 C535 C55' 179.3(7) . . . . ?
F551 C55' C535 C534 16.6(12) . . . . ?
F552 C55' C535 C534 -105.8(9) . . . . ?
F553 C55' C535 C534 137.3(8) . . . . ?
F551 C55' C535 C536 -165.2(8) . . . . ?
F552 C55' C535 C536 72.4(10) . . . . ?
F553 C55' C535 C536 -44.5(10) . . . . ?
C534 C535 C536 C531 -1.6(11) . . . . ?
C55' C535 C536 C531 -179.8(7) . . . . ?
C532 C531 C536 C535 1.4(10) . . . . ?
C53 C531 C536 C535 -178.4(6) . . . . ?
C2S C1S C2S C3S 0.0(10) 3_656 . . . ?
C6S C1S C2S C3S -180.0(10) . . . . ?
C1S C2S C3S C5S -0.1(19) . . . . ?
C2S C3S C5S C3S 0.0(10) . . . 3_656 ?
C23S C21S C22S C22S -69(6) 3_556 . . 3_556 ?
C24S C21S C22S C22S 148(15) 3_556 . . 3_556 ?
C26S C21S C22S C22S 83(4) . . . 3_556 ?
C27S C21S C22S C22S -91(4) . . . 3_556 ?
C25S C21S C22S C22S 101(4) 3_556 . . 3_556 ?
C21S C21S C22S C22S 78(3) 3_556 . . 3_556 ?
C23S C21S C22S C23S -152(5) 3_556 . . . ?
C24S C21S C22S C23S 65(14) 3_556 . . . ?
C26S C21S C22S C23S 0.0 . . . . ?
C22S C21S C22S C23S -83(4) 3_556 . . . ?
C27S C21S C22S C23S -174(2) . . . . ?
C25S C21S C22S C23S 18(2) 3_556 . . . ?
C21S C21S C22S C23S -5.1(16) 3_556 . . . ?
C23S C21S C22S C21S -147(6) 3_556 . . 3_556 ?
C24S C21S C22S C21S 70(13) 3_556 . . 3_556 ?
C26S C21S C22S C21S 5.1(16) . . . 3_556 ?
C22S C21S C22S C21S -78(3) 3_556 . . 3_556 ?
C27S C21S C22S C21S -169(3) . . . 3_556 ?
C25S C21S C22S C21S 23(2) 3_556 . . 3_556 ?
C24S C21S C22S C23S -143(17) 3_556 . . 3_556 ?
C26S C21S C22S C23S 152(5) . . . 3_556 ?
C22S C21S C22S C23S 69(6) 3_556 . . 3_556 ?
C27S C21S C22S C23S -22(3) . . . 3_556 ?
C25S C21S C22S C23S 170(5) 3_556 . . 3_556 ?
C21S C21S C22S C23S 147(6) 3_556 . . 3_556 ?
C22S C22S C23S C21S -70(4) 3_556 . . 3_556 ?
C21S C22S C23S C21S 10(3) . . . 3_556 ?
C23S C22S C23S C21S -11.9(15) 3_556 . . 3_556 ?
C22S C22S C23S C27S 48(13) 3_556 . . 3_556 ?
C21S C22S C23S C27S 129(13) . . . 3_556 ?
C21S C22S C23S C27S 118(14) 3_556 . . 3_556 ?
C23S C22S C23S C27S 107(14) 3_556 . . 3_556 ?
C22S C22S C23S C24S -80.4(14) 3_556 . . . ?
C21S C22S C23S C24S 0.0 . . . . ?
C21S C22S C23S C24S -10(3) 3_556 . . . ?
C23S C22S C23S C24S -22(4) 3_556 . . . ?
C21S C22S C23S C22S 80.4(14) . . . 3_556 ?
C21S C22S C23S C22S 70(4) 3_556 . . 3_556 ?
C23S C22S C23S C22S 58(4) 3_556 . . 3_556 ?
C22S C22S C23S C26S -90.0(18) 3_556 . . 3_556 ?
C21S C22S C23S C26S -9.6(11) . . . 3_556 ?
C21S C22S C23S C26S -20(3) 3_556 . . 3_556 ?
C23S C22S C23S C26S -32(4) 3_556 . . 3_556 ?
C27S C23S C24S C21S -158(6) 3_556 . . 3_556 ?
C22S C23S C24S C21S 15(4) . . . 3_556 ?
C22S C23S C24S C21S -6(2) 3_556 . . 3_556 ?
C26S C23S C24S C21S 32(4) 3_556 . . 3_556 ?
C21S C23S C24S C26S -32(4) 3_556 . . 3_556 ?
C27S C23S C24S C26S 171(3) 3_556 . . 3_556 ?
C22S C23S C24S C26S -16.9(18) . . . 3_556 ?
C22S C23S C24S C26S -37(3) 3_556 . . 3_556 ?
C21S C23S C24S C27S 158(6) 3_556 . . 3_556 ?
C22S C23S C24S C27S 172(2) . . . 3_556 ?
C22S C23S C24S C27S 152(4) 3_556 . . 3_556 ?
C26S C23S C24S C27S -171(3) 3_556 . . 3_556 ?
C21S C23S C24S C25S -15(4) 3_556 . . . ?
C27S C23S C24S C25S -172(2) 3_556 . . . ?
C22S C23S C24S C25S 0.0 . . . . ?
C22S C23S C24S C25S -20(2) 3_556 . . . ?
C26S C23S C24S C25S 16.9(18) 3_556 . . . ?
C21S C24S C25S C26S -53(4) 3_556 . . 3_556 ?
C27S C24S C25S C26S -67(7) 3_556 . . 3_556 ?
C23S C24S C25S C26S -46(3) . . . 3_556 ?
C21S C24S C25S C26S -7(2) 3_556 . . . ?
C26S C24S C25S C26S 46(3) 3_556 . . . ?
C27S C24S C25S C26S -22(6) 3_556 . . . ?
C23S C24S C25S C26S 0.0 . . . . ?
C21S C24S C25S C25S -32(3) 3_556 . . 3_556 ?
C26S C24S C25S C25S 20.8(19) 3_556 . . 3_556 ?
C27S C24S C25S C25S -47(7) 3_556 . . 3_556 ?
C23S C24S C25S C25S -25(2) . . . 3_556 ?
C26S C24S C25S C21S 53(4) 3_556 . . 3_556 ?
C27S C24S C25S C21S -14(6) 3_556 . . 3_556 ?
C23S C24S C25S C21S 7(2) . . . 3_556 ?
C26S C25S C26S C25S -83(6) 3_556 . . 3_556 ?
C24S C25S C26S C25S -122(4) . . . 3_556 ?
C21S C25S C26S C25S -126(4) 3_556 . . 3_556 ?
C26S C25S C26S C24S 15(6) 3_556 . . 3_556 ?
C24S C25S C26S C24S -24(7) . . . 3_556 ?
C25S C25S C26S C24S 98(10) 3_556 . . 3_556 ?
C21S C25S C26S C24S -28(7) 3_556 . . 3_556 ?
C24S C25S C26S C26S -39(3) . . . 3_556 ?
C25S C25S C26S C26S 83(6) 3_556 . . 3_556 ?
C21S C25S C26S C26S -43(3) 3_556 . . 3_556 ?
C26S C25S C26S C21S 39(3) 3_556 . . . ?
C24S C25S C26S C21S 0.0 . . . . ?
C25S C25S C26S C21S 122(4) 3_556 . . . ?
C21S C25S C26S C21S -4.1(13) 3_556 . . . ?
C26S C25S C26S C23S 50(4) 3_556 . . 3_556 ?
C24S C25S C26S C23S 11(2) . . . 3_556 ?
C25S C25S C26S C23S 133(4) 3_556 . . 3_556 ?
C21S C25S C26S C23S 7.2(11) 3_556 . . 3_556 ?
C23S C21S C26S C25S -138(9) 3_556 . . 3_556 ?
C24S C21S C26S C25S -70(5) 3_556 . . 3_556 ?
C22S C21S C26S C25S 100(4) . . . 3_556 ?
C22S C21S C26S C25S 121(5) 3_556 . . 3_556 ?
C27S C21S C26S C25S -86(5) . . . 3_556 ?
C21S C21S C26S C25S 104(4) 3_556 . . 3_556 ?
C23S C21S C26S C24S -68(6) 3_556 . . 3_556 ?
C22S C21S C26S C24S 171(3) . . . 3_556 ?
C22S C21S C26S C24S -168(5) 3_556 . . 3_556 ?
C27S C21S C26S C24S -15(3) . . . 3_556 ?
C25S C21S C26S C24S 70(5) 3_556 . . 3_556 ?
C21S C21S C26S C24S 174(4) 3_556 . . 3_556 ?
C23S C21S C26S C26S 136(6) 3_556 . . 3_556 ?
C24S C21S C26S C26S -156(4) 3_556 . . 3_556 ?
C22S C21S C26S C26S 14.5(17) . . . 3_556 ?
C22S C21S C26S C26S 35(4) 3_556 . . 3_556 ?
C27S C21S C26S C26S -172(2) . . . 3_556 ?
C25S C21S C26S C26S -86(4) 3_556 . . 3_556 ?
C21S C21S C26S C26S 18.2(19) 3_556 . . 3_556 ?
C23S C21S C26S C25S 122(6) 3_556 . . . ?
C24S C21S C26S C25S -171(3) 3_556 . . . ?
C22S C21S C26S C25S 0.0 . . . . ?
C22S C21S C26S C25S 21(3) 3_556 . . . ?
C27S C21S C26S C25S 173.9(19) . . . . ?
C25S C21S C26S C25S -100(4) 3_556 . . . ?
C21S C21S C26S C25S 3.7(11) 3_556 . . . ?
C24S C21S C26S C23S 68(6) 3_556 . . 3_556 ?
C22S C21S C26S C23S -122(6) . . . 3_556 ?
C22S C21S C26S C23S -101(7) 3_556 . . 3_556 ?
C27S C21S C26S C23S 52(5) . . . 3_556 ?
C25S C21S C26S C23S 138(9) 3_556 . . 3_556 ?
C21S C21S C26S C23S -118(7) 3_556 . . 3_556 ?
C24S C21S C27S C23S -157(7) 3_556 . . 3_556 ?
C22S C21S C27S C23S 31(5) . . . 3_556 ?
C26S C21S C27S C23S -143(6) . . . 3_556 ?
C22S C21S C27S C23S 9(3) 3_556 . . 3_556 ?
C25S C21S C27S C23S -161(6) 3_556 . . 3_556 ?
C21S C21S C27S C23S 4(5) 3_556 . . 3_556 ?
C23S C21S C27S C24S 157(7) 3_556 . . 3_556 ?
C22S C21S C27S C24S -172(3) . . . 3_556 ?
C26S C21S C27S C24S 14(2) . . . 3_556 ?
C22S C21S C27S C24S 166(5) 3_556 . . 3_556 ?
C25S C21S C27S C24S -3.5(12) 3_556 . . 3_556 ?
C21S C21S C27S C24S 161(10) 3_556 . . 3_556 ?
